data_7719748
loop_
_publ_author_name
'Varmu&#x17e;ov&#xe1;, V&#x11b;ra'
'C&#xed;sa&#x159;ov&#xe1;, Ivana'
'&#x160;t&#x11b;pni&#x10d;ka, Petr'

_publ_section_title
;
 Synthesis, coordination, and catalytic application of phosphinoferrocene
 ligands bearing flexible thienyl and thiazolyl pendants.
;
_journal_issue 44
_journal_name_full 'Dalton transactions (Cambridge, England : 2003)'
_journal_page_first 16611
_journal_page_last 16628
_journal_paper_doi 10.1039/d5dt02216a
_journal_volume 54
_journal_year 2025
_chemical_formula_moiety 'C54 H46 Cl2 Fe2 P2 Pd S2'
_chemical_formula_sum 'C54 H46 Cl2 Fe2 P2 Pd S2'
_chemical_formula_weight 1109.97
_space_group_crystal_system monoclinic
_space_group_IT_number 14
_space_group_name_Hall '-P 2yn'
_space_group_name_H-M_alt 'P 1 21/n 1'
_atom_sites_solution_hydrogens geom
_atom_sites_solution_primary direct
_atom_sites_solution_secondary difmap
_audit_creation_method SHELXL-2017/1
_audit_update_record
;
2025-09-01 deposited with the CCDC.	2025-10-17 downloaded from the CCDC.
;
_cell_angle_alpha 90
_cell_angle_beta 98.7949(10)
_cell_angle_gamma 90
_cell_formula_units_Z 2
_cell_length_a 10.9741(4)
_cell_length_b 12.8369(4)
_cell_length_c 16.3789(8)
_cell_measurement_reflns_used 9143
_cell_measurement_temperature 120(2)
_cell_measurement_theta_max 28.69
_cell_measurement_theta_min 3.72
_cell_volume 2280.22(16)
_computing_cell_refinement 'SAINT V8.40B (Bruker AXS LLC, 2019)'
_computing_data_collection 'Bruker Instrument Service v8.5.1.2 Release'
_computing_data_reduction 'SAINT V8.40B (Bruker AXS LLC, 2019)'
_computing_molecular_graphics 'PLATON (Spek, 2017)'
_computing_publication_material 'PLATON (Spek, 2017)'
_computing_structure_refinement 'SHELXL-2017 (Sheldrick, 2017)'
_computing_structure_solution 'SHELXT 2018 (Sheldrick, 2018)'
_diffrn_ambient_temperature 120(2)
_diffrn_measured_fraction_theta_full 0.998
_diffrn_measured_fraction_theta_max 0.998
_diffrn_measurement_device_type 'Bruker D8 VENTURE Kappa Duo'
_diffrn_measurement_method '\f and \w scans'
_diffrn_radiation_monochromator 'Quazar Mo multilayer optic'
_diffrn_radiation_source 'micro-focus sealed tube'
_diffrn_radiation_type MoK\a
_diffrn_radiation_wavelength 0.71073
_diffrn_reflns_av_R_equivalents 0.0183
_diffrn_reflns_av_unetI/netI 0.0077
_diffrn_reflns_Laue_measured_fraction_full 0.998
_diffrn_reflns_Laue_measured_fraction_max 0.998
_diffrn_reflns_limit_h_max 14
_diffrn_reflns_limit_h_min -14
_diffrn_reflns_limit_k_max 17
_diffrn_reflns_limit_k_min -17
_diffrn_reflns_limit_l_max 22
_diffrn_reflns_limit_l_min -22
_diffrn_reflns_number 112800
_diffrn_reflns_point_group_measured_fraction_full 0.998
_diffrn_reflns_point_group_measured_fraction_max 0.998
_diffrn_reflns_theta_full 25.242
_diffrn_reflns_theta_max 28.704
_diffrn_reflns_theta_min 2.025
_exptl_absorpt_coefficient_mu 1.336
_exptl_absorpt_correction_T_max 0.74
_exptl_absorpt_correction_T_min 0.67
_exptl_absorpt_correction_type multi-scan
_exptl_absorpt_process_details
;
Krause, L., Herbst-Irmer, R., Sheldrick, G. M., Stalke, D. (2015).
J. Appl. Cryst. 48, 3-10.
;
_exptl_crystal_colour red
_exptl_crystal_density_diffrn 1.617
_exptl_crystal_description prism
_exptl_crystal_F_000 1128
_exptl_crystal_size_max 0.32
_exptl_crystal_size_mid 0.26
_exptl_crystal_size_min 0.24
_refine_diff_density_max 0.453
_refine_diff_density_min -0.443
_refine_diff_density_rms 0.051
_refine_ls_extinction_method none
_refine_ls_goodness_of_fit_ref 1.101
_refine_ls_hydrogen_treatment constr
_refine_ls_matrix_type full
_refine_ls_number_parameters 342
_refine_ls_number_reflns 5891
_refine_ls_number_restraints 0
_refine_ls_restrained_S_all 1.101
_refine_ls_R_factor_all 0.0184
_refine_ls_R_factor_gt 0.0183
_refine_ls_shift/su_max 0.001
_refine_ls_shift/su_mean 0.000
_refine_ls_structure_factor_coef Fsqd
_refine_ls_weighting_details 'w=1/[\s^2^(Fo^2^)+(0.0170P)^2^+1.6023P] where P=(Fo^2^+2Fc^2^)/3'
_refine_ls_weighting_scheme calc
_refine_ls_wR_factor_gt 0.0458
_refine_ls_wR_factor_ref 0.0459
_reflns_Friedel_coverage 0.000
_reflns_number_gt 5876
_reflns_number_total 5891
_reflns_threshold_expression 'I > 2\s(I)'
_cod_data_source_file d5dt02216a2.cif
_cod_data_source_block vv369
_cod_depositor_comments 'Adding full bibliography for 7719737--7719748.cif.'
_cod_original_sg_symbol_H-M 'P 21/n'
_cod_database_code 7719748
_shelx_shelxl_version_number 2017/1
_shelx_space_group_comment
;
The symmetry employed for this shelxl refinement is uniquely defined
by the following loop, which should always be used as a source of
symmetry information in preference to the above space-group names.
They are only intended as comments.
;
_shelx_estimated_absorpt_t_min 0.674
_shelx_estimated_absorpt_t_max 0.740

loop_
_space_group_symop_operation_xyz
'x, y, z'
'-x+1/2, y+1/2, -z+1/2'
'-x, -y, -z'
'x-1/2, -y-1/2, z-1/2'

loop_
_atom_site_label
_atom_site_type_symbol
_atom_site_fract_x
_atom_site_fract_y
_atom_site_fract_z
_atom_site_U_iso_or_equiv
_atom_site_adp_type
_atom_site_occupancy
_atom_site_site_symmetry_order
_atom_site_calc_flag
_atom_site_refinement_flags_posn
_atom_site_refinement_flags_adp
_atom_site_refinement_flags_occupancy
_atom_site_disorder_assembly
_atom_site_disorder_group
Pd1 Pd 0.000000 0.500000 0.500000 0.01188(4) Uani 1 2 d S . P . .
Cl1 Cl 0.16775(3) 0.52140(2) 0.60222(2) 0.01787(6) Uani 1 1 d . . . . .
Fe1 Fe -0.05408(2) 0.20235(2) 0.61595(2) 0.01380(4) Uani 1 1 d . . . . .
P1 P 0.08744(3) 0.33886(2) 0.47389(2) 0.01219(6) Uani 1 1 d . . . . .
C1 C -0.21513(11) 0.13307(10) 0.63519(9) 0.0217(2) Uani 1 1 d . . . . .
C2 C -0.17175(12) 0.20286(11) 0.70073(8) 0.0227(3) Uani 1 1 d . . . . .
H2 H -0.151680 0.184820 0.757445 0.027 Uiso 1 1 calc R U . . .
C3 C -0.16352(12) 0.30468(10) 0.66673(9) 0.0225(2) Uani 1 1 d . . . . .
H3 H -0.136977 0.366025 0.696724 0.027 Uiso 1 1 calc R U . . .
C4 C -0.20214(11) 0.29779(10) 0.58001(8) 0.0206(2) Uani 1 1 d . . . . .
H4 H -0.206008 0.353752 0.541746 0.025 Uiso 1 1 calc R U . . .
C5 C -0.23402(11) 0.19211(10) 0.56062(8) 0.0207(2) Uani 1 1 d . . . . .
H5 H -0.262967 0.165487 0.507044 0.025 Uiso 1 1 calc R U . . .
C6 C 0.08569(10) 0.24380(9) 0.55405(7) 0.0146(2) Uani 1 1 d . . . . .
C7 C 0.05986(11) 0.13435(10) 0.54312(8) 0.0174(2) Uani 1 1 d . . . . .
H7 H 0.035704 0.099781 0.491923 0.021 Uiso 1 1 calc R U . . .
C8 C 0.07695(11) 0.08707(10) 0.62270(8) 0.0209(2) Uani 1 1 d . . . . .
H8 H 0.065581 0.015378 0.633810 0.025 Uiso 1 1 calc R U . . .
C9 C 0.11386(11) 0.16533(11) 0.68258(8) 0.0221(2) Uani 1 1 d . . . . .
H9 H 0.132201 0.154717 0.740565 0.026 Uiso 1 1 calc R U . . .
C10 C 0.11881(11) 0.26253(10) 0.64117(7) 0.0186(2) Uani 1 1 d . . . . .
H10 H 0.140155 0.327923 0.666548 0.022 Uiso 1 1 calc R U . . .
C11 C 0.24980(10) 0.35253(9) 0.46485(7) 0.0153(2) Uani 1 1 d . . . . .
C12 C 0.28487(12) 0.42793(10) 0.41193(8) 0.0201(2) Uani 1 1 d . . . . .
H12 H 0.224254 0.471933 0.381972 0.024 Uiso 1 1 calc R U . . .
C13 C 0.40799(13) 0.43927(11) 0.40263(9) 0.0252(3) Uani 1 1 d . . . . .
H13 H 0.430909 0.490214 0.365733 0.030 Uiso 1 1 calc R U . . .
C14 C 0.49680(12) 0.37699(13) 0.44666(10) 0.0304(3) Uani 1 1 d . . . . .
H14 H 0.579299 0.378709 0.435659 0.036 Uiso 1 1 calc R U . A 1
C15 C 0.4644(3) 0.3117(3) 0.5072(2) 0.0251(6) Uani 0.650(7) 1 d . . P B 1
H15 H 0.526724 0.275868 0.543124 0.030 Uiso 0.650(7) 1 calc R U P B 1
C16 C 0.3401(3) 0.2982(3) 0.5160(2) 0.0193(6) Uani 0.650(7) 1 d . . P B 1
H16 H 0.318092 0.252159 0.556746 0.023 Uiso 0.650(7) 1 calc R U P B 1
C15A C 0.4607(7) 0.2860(6) 0.4857(5) 0.0251(6) Uani 0.350(7) 1 d . . P B 2
H15A H 0.519251 0.233428 0.504397 0.030 Uiso 0.350(7) 1 calc R U P B 2
C16A C 0.3387(7) 0.2752(6) 0.4961(4) 0.0193(6) Uani 0.350(7) 1 d . . P B 2
H16A H 0.313773 0.216006 0.524263 0.023 Uiso 0.350(7) 1 calc R U P B 2
C17 C 0.02290(10) 0.26649(9) 0.38150(7) 0.0148(2) Uani 1 1 d . . . . .
C18 C 0.09368(12) 0.23838(10) 0.32133(7) 0.0198(2) Uani 1 1 d . . . . .
H18 H 0.178428 0.256916 0.327957 0.024 Uiso 1 1 calc R U . . .
C19 C 0.04097(13) 0.18316(11) 0.25134(8) 0.0240(3) Uani 1 1 d . . . . .
H19 H 0.089586 0.165724 0.210046 0.029 Uiso 1 1 calc R U . . .
C20 C -0.08153(13) 0.15370(10) 0.24177(8) 0.0236(3) Uani 1 1 d . . . . .
H20 H -0.117167 0.115763 0.194265 0.028 Uiso 1 1 calc R U . . .
C21 C -0.15194(12) 0.18006(10) 0.30217(8) 0.0221(2) Uani 1 1 d . . . . .
H21 H -0.235791 0.158919 0.296265 0.027 Uiso 1 1 calc R U . . .
C22 C -0.10130(11) 0.23698(10) 0.37117(8) 0.0180(2) Uani 1 1 d . . . . .
H22 H -0.151045 0.255941 0.411451 0.022 Uiso 1 1 calc R U . . .
C23A C -0.2254(5) 0.0180(6) 0.6510(4) 0.0220(10) Uani 0.4975(13) 1 d . . P C 1
H23A H -0.193108 -0.021178 0.606883 0.026 Uiso 0.4975(13) 1 calc R U P C 1
H23B H -0.173773 0.000412 0.704247 0.026 Uiso 0.4975(13) 1 calc R U P C 1
C24A C -0.3562(3) -0.0152(3) 0.65390(19) 0.0186(5) Uani 0.4975(13) 1 d . . P C 1
C25A C -0.4454(18) 0.0433(16) 0.6868(9) 0.0280(18) Uani 0.4975(13) 1 d . . P C 1
H25A H -0.429069 0.110864 0.709456 0.034 Uiso 0.4975(13) 1 calc R U P C 1
C26A C -0.5588(4) -0.0050(3) 0.6837(3) 0.0366(10) Uani 0.4975(13) 1 d . . P C 1
H26A H -0.629589 0.025015 0.701240 0.044 Uiso 0.4975(13) 1 calc R U P C 1
S1A S -0.55141(6) -0.12572(6) 0.64371(4) 0.02618(19) Uani 0.4975(13) 1 d . . P C 1
C27A C -0.4027(2) -0.1099(2) 0.62849(15) 0.0194(5) Uani 0.4975(13) 1 d . . P C 1
H27A H -0.357054 -0.161663 0.604780 0.023 Uiso 0.4975(13) 1 calc R U P C 1
C23 C -0.2589(5) 0.0205(6) 0.6336(5) 0.0274(12) Uani 0.5025(13) 1 d . . P C 2
H23C H -0.238063 -0.014691 0.583741 0.033 Uiso 0.5025(13) 1 calc R U P C 2
H23D H -0.216152 -0.016707 0.682757 0.033 Uiso 0.5025(13) 1 calc R U P C 2
C24 C -0.3965(3) 0.0159(2) 0.6331(2) 0.0198(6) Uani 0.5025(13) 1 d . . P C 2
C25 C -0.4555(18) 0.0415(16) 0.7026(9) 0.0280(18) Uani 0.5025(13) 1 d . . P C 2
H25 H -0.412204 0.059161 0.755514 0.034 Uiso 0.5025(13) 1 calc R U P C 2
C26 C -0.5804(3) 0.0378(3) 0.6842(2) 0.0250(6) Uani 0.5025(13) 1 d . . P C 2
H26 H -0.634394 0.049310 0.723425 0.030 Uiso 0.5025(13) 1 calc R U P C 2
S1 S -0.62903(6) 0.01026(6) 0.58272(5) 0.02808(19) Uani 0.5025(13) 1 d . . P C 2
C27 C -0.4801(3) -0.0027(2) 0.56379(18) 0.0252(6) Uani 0.5025(13) 1 d . . P C 2
H27 H -0.458512 -0.020612 0.511581 0.030 Uiso 0.5025(13) 1 calc R U P C 2

loop_
_atom_site_aniso_label
_atom_site_aniso_U_11
_atom_site_aniso_U_22
_atom_site_aniso_U_33
_atom_site_aniso_U_23
_atom_site_aniso_U_13
_atom_site_aniso_U_12
Pd1 0.00980(6) 0.01501(6) 0.01050(6) 0.00170(4) 0.00052(4) 0.00058(4)
Cl1 0.01539(12) 0.02002(13) 0.01635(12) -0.00043(10) -0.00346(9) 0.00192(10)
Fe1 0.01078(8) 0.01571(8) 0.01524(8) 0.00323(6) 0.00304(6) -0.00049(6)
P1 0.00926(12) 0.01587(13) 0.01122(12) 0.00165(10) 0.00084(9) -0.00013(10)
C1 0.0151(5) 0.0178(6) 0.0343(7) 0.0042(5) 0.0102(5) -0.0005(4)
C2 0.0201(6) 0.0266(6) 0.0241(6) 0.0057(5) 0.0119(5) 0.0014(5)
C3 0.0229(6) 0.0194(6) 0.0278(6) -0.0016(5) 0.0118(5) -0.0003(5)
C4 0.0147(5) 0.0189(6) 0.0292(6) 0.0059(5) 0.0065(5) 0.0038(4)
C5 0.0106(5) 0.0235(6) 0.0279(6) 0.0006(5) 0.0027(4) -0.0001(4)
C6 0.0095(5) 0.0196(5) 0.0145(5) 0.0039(4) 0.0015(4) 0.0000(4)
C7 0.0152(5) 0.0184(5) 0.0191(5) 0.0033(4) 0.0043(4) 0.0032(4)
C8 0.0173(5) 0.0214(6) 0.0244(6) 0.0093(5) 0.0047(5) 0.0047(4)
C9 0.0159(5) 0.0310(7) 0.0183(6) 0.0101(5) -0.0006(4) 0.0003(5)
C10 0.0130(5) 0.0268(6) 0.0148(5) 0.0043(4) -0.0013(4) -0.0042(4)
C11 0.0117(5) 0.0191(5) 0.0152(5) -0.0013(4) 0.0029(4) -0.0018(4)
C12 0.0211(6) 0.0176(5) 0.0226(6) -0.0009(5) 0.0072(5) -0.0024(4)
C13 0.0260(6) 0.0257(6) 0.0267(6) -0.0062(5) 0.0130(5) -0.0115(5)
C14 0.0147(6) 0.0428(8) 0.0350(7) -0.0077(6) 0.0086(5) -0.0086(6)
C15 0.0115(6) 0.0357(19) 0.0269(18) -0.0066(11) -0.0004(11) 0.0008(11)
C16 0.0136(6) 0.0283(18) 0.0162(17) 0.0001(11) 0.0024(11) 0.0007(11)
C15A 0.0115(6) 0.0357(19) 0.0269(18) -0.0066(11) -0.0004(11) 0.0008(11)
C16A 0.0136(6) 0.0283(18) 0.0162(17) 0.0001(11) 0.0024(11) 0.0007(11)
C17 0.0150(5) 0.0152(5) 0.0131(5) 0.0022(4) -0.0010(4) -0.0003(4)
C18 0.0190(5) 0.0242(6) 0.0160(5) -0.0008(4) 0.0023(4) -0.0033(5)
C19 0.0296(7) 0.0261(6) 0.0158(5) -0.0024(5) 0.0020(5) -0.0021(5)
C20 0.0289(7) 0.0190(6) 0.0192(6) 0.0001(5) -0.0084(5) -0.0022(5)
C21 0.0178(5) 0.0187(6) 0.0265(6) 0.0033(5) -0.0071(5) -0.0026(4)
C22 0.0149(5) 0.0179(5) 0.0199(5) 0.0038(4) -0.0011(4) 0.0001(4)
C23A 0.016(3) 0.0171(15) 0.035(3) 0.0046(18) 0.0077(19) -0.003(2)
C24A 0.0181(14) 0.0173(14) 0.0216(14) 0.0013(11) 0.0065(11) -0.0014(11)
C25A 0.027(3) 0.0255(9) 0.033(5) -0.010(3) 0.007(3) -0.0015(14)
C26A 0.042(2) 0.0225(18) 0.053(2) -0.0126(18) 0.0346(18) -0.0037(16)
S1A 0.0216(3) 0.0305(4) 0.0271(3) -0.0024(3) 0.0059(2) -0.0109(3)
C27A 0.0185(11) 0.0215(12) 0.0184(11) -0.0009(9) 0.0038(9) -0.0034(9)
C23 0.019(3) 0.0172(15) 0.045(3) 0.0057(19) 0.003(2) 0.000(2)
C24 0.0173(14) 0.0122(13) 0.0306(16) 0.0036(11) 0.0057(12) -0.0030(10)
C25 0.027(3) 0.0255(9) 0.033(5) -0.010(3) 0.007(3) -0.0015(14)
C26 0.0291(16) 0.0244(17) 0.0238(14) -0.0016(14) 0.0117(11) -0.0023(14)
S1 0.0178(3) 0.0354(4) 0.0307(4) -0.0057(3) 0.0025(2) -0.0045(3)
C27 0.0209(12) 0.0309(14) 0.0248(13) -0.0001(10) 0.0070(10) -0.0022(10)

loop_
_atom_type_symbol
_atom_type_description
_atom_type_scat_dispersion_real
_atom_type_scat_dispersion_imag
_atom_type_scat_source
C C 0.0033 0.0016 'International Tables Vol C Tables 4.2.6.8 and 6.1.1.4'
H H 0.0000 0.0000 'International Tables Vol C Tables 4.2.6.8 and 6.1.1.4'
Cl Cl 0.1484 0.1585 'International Tables Vol C Tables 4.2.6.8 and 6.1.1.4'
Fe Fe 0.3463 0.8444 'International Tables Vol C Tables 4.2.6.8 and 6.1.1.4'
P P 0.1023 0.0942 'International Tables Vol C Tables 4.2.6.8 and 6.1.1.4'
Pd Pd -0.9988 1.0072 'International Tables Vol C Tables 4.2.6.8 and 6.1.1.4'
S S 0.1246 0.1234 'International Tables Vol C Tables 4.2.6.8 and 6.1.1.4'

loop_
_geom_angle_atom_site_label_1
_geom_angle_atom_site_label_2
_geom_angle_atom_site_label_3
_geom_angle
_geom_angle_site_symmetry_1
_geom_angle_site_symmetry_3
_geom_angle_publ_flag
Cl1 Pd1 Cl1 180.0 3_566 . ?
Cl1 Pd1 P1 93.781(10) 3_566 . ?
Cl1 Pd1 P1 86.220(10) . . ?
Cl1 Pd1 P1 86.218(10) 3_566 3_566 ?
Cl1 Pd1 P1 93.780(10) . 3_566 ?
P1 Pd1 P1 180.0 . 3_566 ?
C10 Fe1 C6 41.41(5) . . ?
C10 Fe1 C2 122.02(5) . . ?
C6 Fe1 C2 160.78(5) . . ?
C10 Fe1 C3 105.18(5) . . ?
C6 Fe1 C3 124.76(5) . . ?
C2 Fe1 C3 41.04(5) . . ?
C10 Fe1 C1 159.40(5) . . ?
C6 Fe1 C1 157.74(5) . . ?
C2 Fe1 C1 40.82(6) . . ?
C3 Fe1 C1 68.96(5) . . ?
C10 Fe1 C5 157.22(5) . . ?
C6 Fe1 C5 123.08(5) . . ?
C2 Fe1 C5 68.45(6) . . ?
C3 Fe1 C5 68.52(5) . . ?
C1 Fe1 C5 40.77(5) . . ?
C10 Fe1 C4 120.40(5) . . ?
C6 Fe1 C4 109.00(5) . . ?
C2 Fe1 C4 68.66(5) . . ?
C3 Fe1 C4 40.69(5) . . ?
C1 Fe1 C4 68.79(5) . . ?
C5 Fe1 C4 40.71(5) . . ?
C10 Fe1 C9 40.88(5) . . ?
C6 Fe1 C9 68.95(5) . . ?
C2 Fe1 C9 104.49(5) . . ?
C3 Fe1 C9 118.01(6) . . ?
C1 Fe1 C9 123.03(5) . . ?
C5 Fe1 C9 161.64(5) . . ?
C4 Fe1 C9 154.32(6) . . ?
C10 Fe1 C7 69.30(5) . . ?
C6 Fe1 C7 41.25(5) . . ?
C2 Fe1 C7 154.83(5) . . ?
C3 Fe1 C7 163.79(5) . . ?
C1 Fe1 C7 121.51(5) . . ?
C5 Fe1 C7 110.36(5) . . ?
C4 Fe1 C7 127.95(5) . . ?
C9 Fe1 C7 68.42(5) . . ?
C10 Fe1 C8 68.83(5) . . ?
C6 Fe1 C8 68.93(5) . . ?
C2 Fe1 C8 118.51(5) . . ?
C3 Fe1 C8 153.17(5) . . ?
C1 Fe1 C8 107.02(5) . . ?
C5 Fe1 C8 126.68(5) . . ?
C4 Fe1 C8 164.63(6) . . ?
C9 Fe1 C8 40.46(6) . . ?
C7 Fe1 C8 40.59(5) . . ?
C6 P1 C11 104.20(5) . . ?
C6 P1 C17 102.38(5) . . ?
C11 P1 C17 104.04(5) . . ?
C6 P1 Pd1 114.55(4) . . ?
C11 P1 Pd1 111.26(4) . . ?
C17 P1 Pd1 118.84(4) . . ?
C2 C1 C5 107.44(11) . . ?
C2 C1 C23A 120.8(3) . . ?
C5 C1 C23A 131.6(3) . . ?
C2 C1 C23 132.8(3) . . ?
C5 C1 C23 119.1(3) . . ?
C2 C1 Fe1 69.22(7) . . ?
C5 C1 Fe1 69.68(7) . . ?
C23A C1 Fe1 122.8(2) . . ?
C23 C1 Fe1 133.5(3) . . ?
C1 C2 C3 108.40(12) . . ?
C1 C2 Fe1 69.96(7) . . ?
C3 C2 Fe1 69.67(7) . . ?
C1 C2 H2 125.8 . . ?
C3 C2 H2 125.8 . . ?
Fe1 C2 H2 126.1 . . ?
C4 C3 C2 107.78(12) . . ?
C4 C3 Fe1 69.93(7) . . ?
C2 C3 Fe1 69.28(7) . . ?
C4 C3 H3 126.1 . . ?
C2 C3 H3 126.1 . . ?
Fe1 C3 H3 126.2 . . ?
C3 C4 C5 107.91(11) . . ?
C3 C4 Fe1 69.38(7) . . ?
C5 C4 Fe1 69.60(7) . . ?
C3 C4 H4 126.0 . . ?
C5 C4 H4 126.0 . . ?
Fe1 C4 H4 126.5 . . ?
C4 C5 C1 108.47(12) . . ?
C4 C5 Fe1 69.69(7) . . ?
C1 C5 Fe1 69.56(7) . . ?
C4 C5 H5 125.8 . . ?
C1 C5 H5 125.8 . . ?
Fe1 C5 H5 126.6 . . ?
C10 C6 C7 107.56(10) . . ?
C10 C6 P1 125.66(9) . . ?
C7 C6 P1 126.64(9) . . ?
C10 C6 Fe1 69.18(6) . . ?
C7 C6 Fe1 69.97(6) . . ?
P1 C6 Fe1 129.47(6) . . ?
C8 C7 C6 107.85(11) . . ?
C8 C7 Fe1 69.86(7) . . ?
C6 C7 Fe1 68.78(6) . . ?
C8 C7 H7 126.1 . . ?
C6 C7 H7 126.1 . . ?
Fe1 C7 H7 126.8 . . ?
C9 C8 C7 108.33(11) . . ?
C9 C8 Fe1 69.56(7) . . ?
C7 C8 Fe1 69.55(7) . . ?
C9 C8 H8 125.8 . . ?
C7 C8 H8 125.8 . . ?
Fe1 C8 H8 126.6 . . ?
C8 C9 C10 108.57(11) . . ?
C8 C9 Fe1 69.98(7) . . ?
C10 C9 Fe1 68.91(7) . . ?
C8 C9 H9 125.7 . . ?
C10 C9 H9 125.7 . . ?
Fe1 C9 H9 127.0 . . ?
C9 C10 C6 107.68(11) . . ?
C9 C10 Fe1 70.21(7) . . ?
C6 C10 Fe1 69.40(6) . . ?
C9 C10 H10 126.2 . . ?
C6 C10 H10 126.2 . . ?
Fe1 C10 H10 125.8 . . ?
C16 C11 C12 119.12(19) . . ?
C12 C11 C16A 117.8(3) . . ?
C16 C11 P1 121.44(17) . . ?
C12 C11 P1 119.03(9) . . ?
C16A C11 P1 121.8(3) . . ?
C13 C12 C11 120.45(12) . . ?
C13 C12 H12 119.8 . . ?
C11 C12 H12 119.8 . . ?
C14 C13 C12 120.26(13) . . ?
C14 C13 H13 119.9 . . ?
C12 C13 H13 119.9 . . ?
C13 C14 C15 119.18(18) . . ?
C13 C14 C15A 119.4(3) . . ?
C13 C14 H14 120.4 . . ?
C15 C14 H14 120.4 . . ?
C14 C15 C16 120.5(3) . . ?
C14 C15 H15 119.7 . . ?
C16 C15 H15 119.7 . . ?
C11 C16 C15 119.5(3) . . ?
C11 C16 H16 120.2 . . ?
C15 C16 H16 120.2 . . ?
C16A C15A C14 118.8(6) . . ?
C16A C15A H15A 120.6 . . ?
C14 C15A H15A 120.6 . . ?
C15A C16A C11 120.4(7) . . ?
C15A C16A H16A 119.8 . . ?
C11 C16A H16A 119.8 . . ?
C18 C17 C22 118.85(11) . . ?
C18 C17 P1 122.10(9) . . ?
C22 C17 P1 119.05(9) . . ?
C17 C18 C19 120.46(12) . . ?
C17 C18 H18 119.8 . . ?
C19 C18 H18 119.8 . . ?
C20 C19 C18 120.39(13) . . ?
C20 C19 H19 119.8 . . ?
C18 C19 H19 119.8 . . ?
C19 C20 C21 119.38(12) . . ?
C19 C20 H20 120.3 . . ?
C21 C20 H20 120.3 . . ?
C20 C21 C22 120.77(12) . . ?
C20 C21 H21 119.6 . . ?
C22 C21 H21 119.6 . . ?
C21 C22 C17 120.13(12) . . ?
C21 C22 H22 119.9 . . ?
C17 C22 H22 119.9 . . ?
C24A C23A C1 112.3(4) . . ?
C24A C23A H23A 109.1 . . ?
C1 C23A H23A 109.1 . . ?
C24A C23A H23B 109.1 . . ?
C1 C23A H23B 109.1 . . ?
H23A C23A H23B 107.9 . . ?
C27A C24A C25A 110.1(9) . . ?
C27A C24A C23A 124.0(4) . . ?
C25A C24A C23A 125.7(9) . . ?
C26A C25A C24A 115.0(15) . . ?
C26A C25A H25A 122.5 . . ?
C24A C25A H25A 122.5 . . ?
C25A C26A S1A 109.2(9) . . ?
C25A C26A H26A 125.4 . . ?
S1A C26A H26A 125.4 . . ?
C26A S1A C27A 92.95(17) . . ?
C24A C27A S1A 112.7(2) . . ?
C24A C27A H27A 123.6 . . ?
S1A C27A H27A 123.6 . . ?
C24 C23 C1 110.5(5) . . ?
C24 C23 H23C 109.6 . . ?
C1 C23 H23C 109.6 . . ?
C24 C23 H23D 109.6 . . ?
C1 C23 H23D 109.6 . . ?
H23C C23 H23D 108.1 . . ?
C27 C24 C25 111.9(8) . . ?
C27 C24 C23 123.7(4) . . ?
C25 C24 C23 124.1(9) . . ?
C26 C25 C24 112.3(12) . . ?
C26 C25 H25 123.9 . . ?
C24 C25 H25 123.9 . . ?
C25 C26 S1 112.2(7) . . ?
C25 C26 H26 123.9 . . ?
S1 C26 H26 123.9 . . ?
C26 S1 C27 91.80(16) . . ?
C24 C27 S1 111.7(2) . . ?
C24 C27 H27 124.2 . . ?
S1 C27 H27 124.2 . . ?

loop_
_geom_bond_atom_site_label_1
_geom_bond_atom_site_label_2
_geom_bond_distance
_geom_bond_site_symmetry_2
_geom_bond_publ_flag
Pd1 Cl1 2.3076(3) 3_566 ?
Pd1 Cl1 2.3076(3) . ?
Pd1 P1 2.3470(3) . ?
Pd1 P1 2.3470(3) 3_566 ?
Fe1 C10 2.0317(12) . ?
Fe1 C6 2.0346(11) . ?
Fe1 C2 2.0356(12) . ?
Fe1 C3 2.0408(13) . ?
Fe1 C1 2.0455(12) . ?
Fe1 C5 2.0471(12) . ?
Fe1 C4 2.0482(12) . ?
Fe1 C9 2.0490(12) . ?
Fe1 C7 2.0505(12) . ?
Fe1 C8 2.0546(12) . ?
P1 C6 1.7946(12) . ?
P1 C11 1.8188(12) . ?
P1 C17 1.8239(12) . ?
C1 C2 1.423(2) . ?
C1 C5 1.4254(19) . ?
C1 C23A 1.507(8) . ?
C1 C23 1.522(8) . ?
C2 C3 1.4291(18) . ?
C2 H2 0.9500 . ?
C3 C4 1.4216(19) . ?
C3 H3 0.9500 . ?
C4 C5 1.4246(18) . ?
C4 H4 0.9500 . ?
C5 H5 0.9500 . ?
C6 C10 1.4378(16) . ?
C6 C7 1.4391(17) . ?
C7 C8 1.4239(17) . ?
C7 H7 0.9500 . ?
C8 C9 1.419(2) . ?
C8 H8 0.9500 . ?
C9 C10 1.4252(17) . ?
C9 H9 0.9500 . ?
C10 H10 0.9500 . ?
C11 C16 1.384(4) . ?
C11 C12 1.3922(17) . ?
C11 C16A 1.431(8) . ?
C12 C13 1.3903(17) . ?
C12 H12 0.9500 . ?
C13 C14 1.376(2) . ?
C13 H13 0.9500 . ?
C14 C15 1.386(4) . ?
C14 C15A 1.417(8) . ?
C14 H14 0.9500 . ?
C15 C16 1.404(5) . ?
C15 H15 0.9500 . ?
C16 H16 0.9500 . ?
C15A C16A 1.382(11) . ?
C15A H15A 0.9500 . ?
C16A H16A 0.9500 . ?
C17 C18 1.3925(17) . ?
C17 C22 1.3998(16) . ?
C18 C19 1.3958(17) . ?
C18 H18 0.9500 . ?
C19 C20 1.3821(19) . ?
C19 H19 0.9500 . ?
C20 C21 1.387(2) . ?
C20 H20 0.9500 . ?
C21 C22 1.3885(17) . ?
C21 H21 0.9500 . ?
C22 H22 0.9500 . ?
C23A C24A 1.505(7) . ?
C23A H23A 0.9900 . ?
C23A H23B 0.9900 . ?
C24A C27A 1.358(4) . ?
C24A C25A 1.405(19) . ?
C25A C26A 1.38(2) . ?
C25A H25A 0.9500 . ?
C26A S1A 1.689(4) . ?
C26A H26A 0.9500 . ?
S1A C27A 1.701(3) . ?
C27A H27A 0.9500 . ?
C23 C24 1.510(7) . ?
C23 H23C 0.9900 . ?
C23 H23D 0.9900 . ?
C24 C27 1.367(4) . ?
C24 C25 1.430(15) . ?
C25 C26 1.36(2) . ?
C25 H25 0.9500 . ?
C26 S1 1.703(4) . ?
C26 H26 0.9500 . ?
S1 C27 1.717(3) . ?
C27 H27 0.9500 . ?
